data_7237275
loop_
_publ_author_name
'Prodius, Denis'
'Mereacre, Valeriu'
'Singh, Prashant'
'Lan, Yanhua'
'Mameri, Samir'
'Johnson, Duane D.'
'Wernsdorfer, Wolfgang'
'Anson, Christopher E.'
'Powell, Annie K.'

_publ_section_title
;
 Influence of lanthanides on spin-relaxation and spin-structure in a
 family of Fe7Ln4 single molecule magnets
;
_journal_issue 11
_journal_name_full 'Journal of Materials Chemistry C'
_journal_page_first 2862
_journal_paper_doi 10.1039/C8TC00322J
_journal_volume 6
_journal_year 2018
_chemical_formula_moiety 'C65 H133 Fe7 N7 O44 Tb4, N O3, 3(C2 H3 N)'
_chemical_formula_sum 'C71 H142 Fe7 N11 O47 Tb4'
_chemical_formula_weight 2928.59
_space_group_IT_number 15
_space_group_name_Hall '-C 2yc'
_space_group_name_H-M_alt 'C 1 2/c 1'
_symmetry_cell_setting monoclinic
_symmetry_space_group_name_Hall '-C 2yc'
_symmetry_space_group_name_H-M 'C 1 2/c 1'
_atom_sites_solution_hydrogens geom
_atom_sites_solution_primary direct
_atom_sites_solution_secondary difmap
_audit_creation_method SHELXL-97
_audit_update_record
;
2013-03-15 deposited with the CCDC.
2018-03-01 downloaded from the CCDC.
;
_cell_angle_alpha 90.00
_cell_angle_beta 125.444(1)
_cell_angle_gamma 90.00
_cell_formula_units_Z 8
_cell_length_a 43.521(2)
_cell_length_b 19.6914(9)
_cell_length_c 30.4499(15)
_cell_measurement_reflns_used 15780
_cell_measurement_temperature 100(2)
_cell_measurement_theta_max 28.04
_cell_measurement_theta_min 2.28
_cell_volume 21259.3(18)
_computing_cell_refinement 'SMART-NT 5.6 (Bruker AXS Inc., 2005)'
_computing_data_collection 'SMART-NT 5.6 (Bruker AXS Inc., 2005)'
_computing_data_reduction 'SAINT+ 6.45 (Bruker AXS Inc., 2003)'
_computing_molecular_graphics 'Diamond 2.1 (Crystal Impact, 1998)'
_computing_publication_material 'SHELXTL 6.14 (BrukerAXS Inc., 2003)'
_computing_structure_refinement 'SHELXTL 6.14 (BrukerAXS Inc., 2003)'
_computing_structure_solution 'SHELXTL 6.14 (BrukerAXS Inc., 2003)'
_diffrn_ambient_temperature 100(2)
_diffrn_detector_area_resol_mean 8.333
_diffrn_measured_fraction_theta_full 0.997
_diffrn_measured_fraction_theta_max 0.917
_diffrn_measurement_device_type 'Bruker SMART Apex'
_diffrn_measurement_method 'CCD area detector'
_diffrn_radiation_monochromator graphite
_diffrn_radiation_source 'rotating anode'
_diffrn_radiation_type MoK\a
_diffrn_radiation_wavelength 0.71073
_diffrn_reflns_av_R_equivalents 0.0281
_diffrn_reflns_av_sigmaI/netI 0.0317
_diffrn_reflns_limit_h_max 57
_diffrn_reflns_limit_h_min -56
_diffrn_reflns_limit_k_max 24
_diffrn_reflns_limit_k_min -26
_diffrn_reflns_limit_l_max 38
_diffrn_reflns_limit_l_min -38
_diffrn_reflns_number 66060
_diffrn_reflns_theta_full 26.00
_diffrn_reflns_theta_max 28.17
_diffrn_reflns_theta_min 2.28
_exptl_absorpt_coefficient_mu 3.638
_exptl_absorpt_correction_T_max 0.762
_exptl_absorpt_correction_T_min 0.579
_exptl_absorpt_correction_type multi-scan
_exptl_absorpt_process_details 'SADABS 2.10 (Bruker AXS Inc., 2005)'
_exptl_crystal_colour brown
_exptl_crystal_density_diffrn 1.830
_exptl_crystal_density_method 'not measured'
_exptl_crystal_description block
_exptl_crystal_F_000 11704
_exptl_crystal_size_max 0.21
_exptl_crystal_size_mid 0.09
_exptl_crystal_size_min 0.07
_refine_diff_density_max 5.976
_refine_diff_density_min -1.086
_refine_diff_density_rms 0.138
_refine_ls_extinction_method none
_refine_ls_goodness_of_fit_ref 1.049
_refine_ls_hydrogen_treatment mixed
_refine_ls_matrix_type full
_refine_ls_number_parameters 1267
_refine_ls_number_reflns 23938
_refine_ls_number_restraints 55
_refine_ls_restrained_S_all 1.049
_refine_ls_R_factor_all 0.0451
_refine_ls_R_factor_gt 0.0392
_refine_ls_shift/su_max 0.003
_refine_ls_shift/su_mean 0.000
_refine_ls_structure_factor_coef Fsqd
_refine_ls_weighting_details 'calc w=1/[\s^2^(Fo^2^)+(0.0972P)^2^+4.0136P] where P=(Fo^2^+2Fc^2^)/3'
_refine_ls_weighting_scheme calc
_refine_ls_wR_factor_gt 0.1265
_refine_ls_wR_factor_ref 0.1315
_reflns_number_gt 21566
_reflns_number_total 23938
_reflns_threshold_expression >2sigma(I)
_cod_data_source_file c8tc00322j2.cif
_cod_data_source_block 16jltb
_cod_original_cell_volume 21259.2(18)
_cod_original_sg_symbol_H-M 'C 2/c'
_cod_database_code 7237275

loop_
_symmetry_equiv_pos_as_xyz
'x, y, z'
'-x, y, -z+1/2'
'x+1/2, y+1/2, z'
'-x+1/2, y+1/2, -z+1/2'
'-x, -y, -z'
'x, -y, z-1/2'
'-x+1/2, -y+1/2, -z'
'x+1/2, -y+1/2, z-1/2'

loop_
_atom_site_label
_atom_site_type_symbol
_atom_site_fract_x
_atom_site_fract_y
_atom_site_fract_z
_atom_site_U_iso_or_equiv
_atom_site_adp_type
_atom_site_occupancy
_atom_site_symmetry_multiplicity
_atom_site_calc_flag
_atom_site_refinement_flags
_atom_site_disorder_assembly
_atom_site_disorder_group
Tb1 Tb 0.658764(6) 0.370958(10) 0.531327(9) 0.01562(6) Uani 1 1 d . . .
Tb2 Tb 0.703938(6) 0.197556(10) 0.608701(8) 0.01282(6) Uani 1 1 d . . .
Tb3 Tb 0.562038(6) 0.162246(10) 0.584571(8) 0.01299(6) Uani 1 1 d . . .
Tb4 Tb 0.630756(7) 0.287227(11) 0.696093(9) 0.01844(7) Uani 1 1 d . . .
Fe1 Fe 0.616108(17) 0.26592(3) 0.57066(2) 0.01187(12) Uani 1 1 d . . .
Fe2 Fe 0.638228(17) 0.08854(3) 0.57078(2) 0.01174(12) Uani 1 1 d . . .
Fe3 Fe 0.642315(19) 0.42143(3) 0.63693(3) 0.01911(15) Uani 1 1 d . . .
Fe4 Fe 0.613461(18) 0.21382(3) 0.47778(2) 0.01226(13) Uani 1 1 d . . .
Fe5 Fe 0.553642(19) 0.33893(3) 0.56128(3) 0.01704(14) Uani 1 1 d . . .
Fe6 Fe 0.563884(18) 0.36072(3) 0.45324(3) 0.01393(13) Uani 1 1 d . . .
Fe7 Fe 0.521687(17) 0.22460(3) 0.45753(2) 0.01283(13) Uani 1 1 d . . .
O1 O 0.60612(9) 0.30454(14) 0.50253(12) 0.0130(6) Uani 1 1 d . . .
O2 O 0.62866(8) 0.18224(15) 0.54754(11) 0.0125(6) Uani 1 1 d . . .
O3 O 0.56007(8) 0.25570(14) 0.53070(12) 0.0122(6) Uani 1 1 d . . .
O4 O 0.61004(9) 0.34510(15) 0.60628(13) 0.0184(7) Uani 1 1 d . . .
O5 O 0.67019(9) 0.29600(15) 0.60288(13) 0.0151(6) Uani 1 1 d D . .
H5 H 0.6838(14) 0.315(3) 0.6327(16) 0.018 Uiso 1 1 d D . .
O6 O 0.62347(9) 0.21148(15) 0.63180(13) 0.0154(6) Uani 1 1 d D . .
H6 H 0.6417(13) 0.181(2) 0.646(2) 0.018 Uiso 1 1 d D . .
O7 O 0.56382(9) 0.27293(16) 0.62137(13) 0.0176(7) Uani 1 1 d D . .
H7 H 0.5471(14) 0.280(3) 0.628(2) 0.021 Uiso 1 1 d D . .
N1 N 0.65482(11) -0.00607(19) 0.61877(16) 0.0173(8) Uani 1 1 d . . .
C1 C 0.67204(15) 0.0183(3) 0.6742(2) 0.0251(11) Uani 1 1 d . . .
H1A H 0.6876 -0.0182 0.7002 0.030 Uiso 1 1 calc R . .
H1B H 0.6520 0.0304 0.6789 0.030 Uiso 1 1 calc R . .
C2 C 0.69655(13) 0.0802(2) 0.68540(18) 0.0196(9) Uani 1 1 d . . .
H2A H 0.7057 0.0994 0.7211 0.024 Uiso 1 1 calc R . .
H2B H 0.7188 0.0665 0.6862 0.024 Uiso 1 1 calc R . .
O8 O 0.67562(9) 0.13055(15) 0.64478(12) 0.0141(6) Uani 1 1 d . . .
C3 C 0.61769(14) -0.0403(2) 0.5948(2) 0.0228(10) Uani 1 1 d . . .
H3A H 0.6206 -0.0781 0.6184 0.027 Uiso 1 1 calc R . .
H3B H 0.6086 -0.0592 0.5591 0.027 Uiso 1 1 calc R . .
C4 C 0.58922(14) 0.0107(2) 0.5889(2) 0.0207(10) Uani 1 1 d . . .
H4A H 0.5634 -0.0043 0.5598 0.025 Uiso 1 1 calc R . .
H4B H 0.5911 0.0125 0.6229 0.025 Uiso 1 1 calc R . .
O9 O 0.59570(9) 0.07706(14) 0.57662(13) 0.0149(6) Uani 1 1 d . . .
C5 C 0.68009(16) -0.0505(2) 0.6136(2) 0.0246(11) Uani 1 1 d . . .
H5A H 0.7056 -0.0301 0.6351 0.030 Uiso 1 1 calc R . .
H5B H 0.6712 -0.0494 0.5754 0.030 Uiso 1 1 calc R . .
C6 C 0.68405(16) -0.1248(2) 0.6302(2) 0.0248(11) Uani 1 1 d . . .
H6A H 0.6589 -0.1466 0.6088 0.030 Uiso 1 1 calc R . .
H6B H 0.7002 -0.1485 0.6220 0.030 Uiso 1 1 calc R . .
O10 O 0.69990(11) -0.13225(19) 0.68572(16) 0.0304(9) Uani 1 1 d D . .
H10 H 0.6869(19) -0.164(3) 0.693(3) 0.046 Uiso 1 1 d D . .
N2 N 0.68441(13) 0.4976(2) 0.69320(19) 0.0304(11) Uani 1 1 d . . .
C7 C 0.70821(17) 0.5086(3) 0.6744(3) 0.0376(14) Uani 1 1 d . . .
H7A H 0.7283 0.4738 0.6900 0.045 Uiso 1 1 calc R . .
H7B H 0.7203 0.5538 0.6862 0.045 Uiso 1 1 calc R . .
C8 C 0.68396(16) 0.5043(3) 0.6131(2) 0.0301(12) Uani 1 1 d . . .
H8A H 0.6664 0.5433 0.5975 0.036 Uiso 1 1 calc R . .
H8B H 0.7002 0.5059 0.6001 0.036 Uiso 1 1 calc R . .
O11 O 0.66304(10) 0.44184(16) 0.59653(15) 0.0231(7) Uani 1 1 d . . .
C9 C 0.70466(18) 0.4664(3) 0.7479(2) 0.0409(16) Uani 1 1 d . . .
H9A H 0.6901 0.4736 0.7632 0.049 Uiso 1 1 calc R . .
H9B H 0.7297 0.4878 0.7722 0.049 Uiso 1 1 calc R . .
C10 C 0.70918(16) 0.3911(3) 0.7429(3) 0.0422(17) Uani 1 1 d . . .
H10A H 0.7281 0.3837 0.7351 0.051 Uiso 1 1 calc R . .
H10B H 0.7180 0.3678 0.7772 0.051 Uiso 1 1 calc R . .
O12 O 0.67357(10) 0.36435(17) 0.70030(14) 0.0259(8) Uani 1 1 d . . .
C11 C 0.66266(17) 0.5587(3) 0.6884(2) 0.0336(13) Uani 1 1 d . . .
H11A H 0.6583 0.5884 0.6590 0.040 Uiso 1 1 calc R . .
H11B H 0.6768 0.5849 0.7224 0.040 Uiso 1 1 calc R . .
C12 C 0.62540(16) 0.5350(3) 0.6761(2) 0.0300(12) Uani 1 1 d . . .
H12A H 0.6295 0.5132 0.7084 0.036 Uiso 1 1 calc R . .
H12B H 0.6083 0.5742 0.6661 0.036 Uiso 1 1 calc R . .
O13 O 0.60905(10) 0.48801(17) 0.63308(14) 0.0258(8) Uani 1 1 d . . .
N3 N 0.52799(11) 0.44718(19) 0.40911(15) 0.0167(8) Uani 1 1 d . . .
C13 C 0.49275(13) 0.4148(2) 0.36444(19) 0.0199(10) Uani 1 1 d . . .
H13A H 0.4962 0.3976 0.3370 0.024 Uiso 1 1 calc R . .
H13B H 0.4720 0.4484 0.3471 0.024 Uiso 1 1 calc R . .
C14 C 0.48302(13) 0.3562(2) 0.3871(2) 0.0203(10) Uani 1 1 d . . .
H14A H 0.4774 0.3739 0.4122 0.024 Uiso 1 1 calc R . .
H14B H 0.4604 0.3320 0.3574 0.024 Uiso 1 1 calc R . .
O14 O 0.51443(9) 0.31069(15) 0.41497(13) 0.0158(6) Uani 1 1 d . . .
C15 C 0.52198(14) 0.4880(2) 0.44451(19) 0.0204(10) Uani 1 1 d . . .
H15A H 0.4960 0.4807 0.4339 0.024 Uiso 1 1 calc R . .
H15B H 0.5250 0.5368 0.4401 0.024 Uiso 1 1 calc R . .
C16 C 0.55034(15) 0.4676(2) 0.5037(2) 0.0229(10) Uani 1 1 d . . .
H16A H 0.5754 0.4872 0.5179 0.028 Uiso 1 1 calc R . .
H16B H 0.5419 0.4847 0.5257 0.028 Uiso 1 1 calc R . .
O15 O 0.55252(9) 0.39534(16) 0.50618(13) 0.0186(7) Uani 1 1 d . . .
C17 C 0.54915(13) 0.4853(2) 0.3926(2) 0.0216(10) Uani 1 1 d . . .
H17A H 0.5381 0.5311 0.3797 0.026 Uiso 1 1 calc R . .
H17B H 0.5476 0.4612 0.3629 0.026 Uiso 1 1 calc R . .
C18 C 0.59049(13) 0.4913(2) 0.4413(2) 0.0210(10) Uani 1 1 d . . .
H18A H 0.6065 0.5025 0.4289 0.025 Uiso 1 1 calc R . .
H18B H 0.5931 0.5283 0.4653 0.025 Uiso 1 1 calc R . .
O16 O 0.60262(9) 0.42900(16) 0.47022(13) 0.0196(7) Uani 1 1 d . . .
N4 N 0.48303(11) 0.15620(19) 0.38634(15) 0.0151(7) Uani 1 1 d . . .
C19 C 0.50681(14) 0.1289(2) 0.37012(19) 0.0199(10) Uani 1 1 d . . .
H19A H 0.4909 0.1182 0.3311 0.024 Uiso 1 1 calc R . .
H19B H 0.5193 0.0866 0.3902 0.024 Uiso 1 1 calc R . .
C20 C 0.53627(13) 0.1815(2) 0.38217(18) 0.0167(9) Uani 1 1 d . . .
H20A H 0.5532 0.1630 0.3734 0.020 Uiso 1 1 calc R . .
H20B H 0.5238 0.2226 0.3600 0.020 Uiso 1 1 calc R . .
O17 O 0.55743(9) 0.19850(15) 0.43807(12) 0.0144(6) Uani 1 1 d . . .
C21 C 0.47197(13) 0.1015(2) 0.40863(18) 0.0170(9) Uani 1 1 d . . .
H21A H 0.4625 0.0615 0.3845 0.020 Uiso 1 1 calc R . .
H21B H 0.4517 0.1180 0.4115 0.020 Uiso 1 1 calc R . .
C22 C 0.50658(13) 0.0822(2) 0.46412(18) 0.0176(9) Uani 1 1 d . . .
H22A H 0.4991 0.0522 0.4826 0.021 Uiso 1 1 calc R . .
H22B H 0.5248 0.0573 0.4605 0.021 Uiso 1 1 calc R . .
O18 O 0.52348(9) 0.14203(15) 0.49461(13) 0.0157(6) Uani 1 1 d . . .
C23 C 0.44954(14) 0.1931(2) 0.34176(18) 0.0196(9) Uani 1 1 d . . .
H23A H 0.4583 0.2269 0.3271 0.024 Uiso 1 1 calc R . .
H23B H 0.4382 0.2186 0.3571 0.024 Uiso 1 1 calc R . .
C24 C 0.41820(15) 0.1495(3) 0.2943(2) 0.0265(11) Uani 1 1 d . . .
H24A H 0.4020 0.1791 0.2625 0.032 Uiso 1 1 calc R . .
H24B H 0.4300 0.1154 0.2845 0.032 Uiso 1 1 calc R . .
O19 O 0.39543(10) 0.11553(19) 0.30669(16) 0.0295(8) Uani 1 1 d D . .
H19 H 0.3781(16) 0.144(3) 0.302(3) 0.044 Uiso 1 1 d D . .
N5 N 0.73527(11) 0.15882(19) 0.56214(16) 0.0169(8) Uani 1 1 d . . .
C25 C 0.72718(14) 0.2137(2) 0.5240(2) 0.0193(9) Uani 1 1 d . . .
H25A H 0.7359 0.1997 0.5017 0.023 Uiso 1 1 calc R . .
H25B H 0.7417 0.2546 0.5446 0.023 Uiso 1 1 calc R . .
C26 C 0.68562(14) 0.2321(2) 0.48699(19) 0.0181(9) Uani 1 1 d . . .
H26A H 0.6824 0.2721 0.4651 0.022 Uiso 1 1 calc R . .
H26B H 0.6715 0.1938 0.4621 0.022 Uiso 1 1 calc R . .
O20 O 0.67006(9) 0.24707(15) 0.51723(12) 0.0153(6) Uani 1 1 d . . .
C27 C 0.71891(14) 0.0938(2) 0.5328(2) 0.0203(10) Uani 1 1 d . . .
H27A H 0.7384 0.0684 0.5325 0.024 Uiso 1 1 calc R . .
H27B H 0.6979 0.1038 0.4949 0.024 Uiso 1 1 calc R . .
C28 C 0.70442(13) 0.0502(2) 0.5578(2) 0.0178(9) Uani 1 1 d . . .
H28A H 0.6870 0.0153 0.5316 0.021 Uiso 1 1 calc R . .
H28B H 0.7258 0.0266 0.5899 0.021 Uiso 1 1 calc R . .
O21 O 0.68540(9) 0.09098(15) 0.57299(13) 0.0163(6) Uani 1 1 d . . .
C29 C 0.77689(13) 0.1535(3) 0.6029(2) 0.0218(10) Uani 1 1 d . . .
H29A H 0.7878 0.1997 0.6143 0.026 Uiso 1 1 calc R . .
H29B H 0.7882 0.1312 0.5863 0.026 Uiso 1 1 calc R . .
C30 C 0.78670(14) 0.1132(3) 0.6519(2) 0.0220(10) Uani 1 1 d . . .
H30A H 0.7811 0.0645 0.6424 0.026 Uiso 1 1 calc R . .
H30B H 0.8140 0.1177 0.6809 0.026 Uiso 1 1 calc R . .
O22 O 0.76494(10) 0.13807(17) 0.67102(14) 0.0194(7) Uani 1 1 d D . .
H22 H 0.7822(14) 0.171(2) 0.696(2) 0.023 Uiso 1 1 d D . .
O23 O 0.61295(9) 0.04203(16) 0.49828(12) 0.0158(6) Uani 1 1 d . . .
O24 O 0.61855(9) 0.12227(16) 0.45112(13) 0.0171(7) Uani 1 1 d . . .
C31 C 0.61434(13) 0.0613(2) 0.45992(18) 0.0163(9) Uani 1 1 d . . .
C32 C 0.60924(14) 0.0074(2) 0.41952(19) 0.0204(10) Uani 1 1 d . . .
C33 C 0.56813(16) 0.0098(3) 0.3695(2) 0.0297(12) Uani 1 1 d . . .
H33A H 0.5512 -0.0010 0.3799 0.044 Uiso 1 1 calc R . .
H33B H 0.5646 -0.0235 0.3430 0.044 Uiso 1 1 calc R . .
H33C H 0.5624 0.0553 0.3536 0.044 Uiso 1 1 calc R . .
C34 C 0.63618(18) 0.0230(3) 0.4037(2) 0.0322(13) Uani 1 1 d . . .
H34A H 0.6330 -0.0113 0.3780 0.048 Uiso 1 1 calc R . .
H34B H 0.6623 0.0221 0.4360 0.048 Uiso 1 1 calc R . .
H34C H 0.6305 0.0680 0.3870 0.048 Uiso 1 1 calc R . .
C35 C 0.61702(16) -0.0638(2) 0.4435(2) 0.0252(11) Uani 1 1 d . . .
H35A H 0.5999 -0.0736 0.4537 0.038 Uiso 1 1 calc R . .
H35B H 0.6432 -0.0666 0.4755 0.038 Uiso 1 1 calc R . .
H35C H 0.6130 -0.0971 0.4167 0.038 Uiso 1 1 calc R . .
O25 O 0.60608(9) 0.25563(15) 0.41163(12) 0.0159(6) Uani 1 1 d . . .
O26 O 0.56317(9) 0.33792(16) 0.38527(13) 0.0191(7) Uani 1 1 d . . .
C36 C 0.58386(13) 0.3007(2) 0.37868(18) 0.0154(9) Uani 1 1 d . A .
C37 C 0.58074(13) 0.3073(2) 0.32585(18) 0.0225(10) Uani 1 1 d D . .
C38A C 0.6204(2) 0.3158(6) 0.3393(4) 0.024(2) Uiso 0.53 1 d PD A 1
H38A H 0.6366 0.2789 0.3632 0.035 Uiso 0.53 1 calc PR A 1
H38B H 0.6309 0.3595 0.3574 0.035 Uiso 0.53 1 calc PR A 1
H38C H 0.6190 0.3144 0.3060 0.035 Uiso 0.53 1 calc PR A 1
C39A C 0.5547(4) 0.3634(6) 0.2886(5) 0.034(3) Uiso 0.53 1 d PD A 1
H39A H 0.5544 0.3643 0.2562 0.051 Uiso 0.53 1 calc PR A 1
H39B H 0.5637 0.4072 0.3072 0.051 Uiso 0.53 1 calc PR A 1
H39C H 0.5291 0.3550 0.2784 0.051 Uiso 0.53 1 calc PR A 1
C40A C 0.5644(3) 0.2376(5) 0.2960(4) 0.027(2) Uiso 0.53 1 d PD A 1
H40A H 0.5811 0.2007 0.3193 0.040 Uiso 0.53 1 calc PR A 1
H40B H 0.5627 0.2378 0.2625 0.040 Uiso 0.53 1 calc PR A 1
H40C H 0.5392 0.2307 0.2877 0.040 Uiso 0.53 1 calc PR A 1
C38B C 0.6179(3) 0.2917(7) 0.3338(5) 0.022(2) Uiso 0.47 1 d PD A 2
H38D H 0.6373 0.3235 0.3600 0.033 Uiso 0.47 1 calc PR A 2
H38E H 0.6147 0.2963 0.2993 0.033 Uiso 0.47 1 calc PR A 2
H38F H 0.6256 0.2451 0.3472 0.033 Uiso 0.47 1 calc PR A 2
C39B C 0.5669(4) 0.3808(5) 0.3035(5) 0.028(3) Uiso 0.47 1 d PD A 2
H39D H 0.5861 0.4137 0.3287 0.042 Uiso 0.47 1 calc PR A 2
H39E H 0.5433 0.3899 0.2996 0.042 Uiso 0.47 1 calc PR A 2
H39F H 0.5627 0.3850 0.2684 0.042 Uiso 0.47 1 calc PR A 2
C40B C 0.5500(3) 0.2586(6) 0.2859(5) 0.029(3) Uiso 0.47 1 d PD A 2
H40D H 0.5467 0.2617 0.2513 0.044 Uiso 0.47 1 calc PR A 2
H40E H 0.5263 0.2704 0.2808 0.044 Uiso 0.47 1 calc PR A 2
H40F H 0.5572 0.2121 0.2997 0.044 Uiso 0.47 1 calc PR A 2
O27 O 0.49774(9) 0.32642(17) 0.52318(14) 0.0213(7) Uani 1 1 d . . .
O28 O 0.47530(9) 0.25437(16) 0.45407(13) 0.0188(7) Uani 1 1 d . . .
C41 C 0.47190(13) 0.2894(2) 0.48574(19) 0.0179(9) Uani 1 1 d . . .
C42 C 0.43307(14) 0.2897(3) 0.4759(2) 0.0245(11) Uani 1 1 d . . .
C43 C 0.41599(16) 0.2193(3) 0.4607(2) 0.0285(12) Uani 1 1 d . . .
H43A H 0.3913 0.2202 0.4546 0.043 Uiso 1 1 calc R . .
H43B H 0.4326 0.1876 0.4900 0.043 Uiso 1 1 calc R . .
H43C H 0.4130 0.2046 0.4277 0.043 Uiso 1 1 calc R . .
C44 C 0.4374(2) 0.3129(4) 0.5280(3) 0.0493(19) Uani 1 1 d . . .
H44A H 0.4125 0.3135 0.5215 0.074 Uiso 1 1 calc R . .
H44B H 0.4483 0.3586 0.5379 0.074 Uiso 1 1 calc R . .
H44C H 0.4540 0.2812 0.5574 0.074 Uiso 1 1 calc R . .
C45 C 0.40837(18) 0.3383(3) 0.4295(3) 0.0486(18) Uani 1 1 d . . .
H45A H 0.3833 0.3404 0.4222 0.073 Uiso 1 1 calc R . .
H45B H 0.4061 0.3222 0.3973 0.073 Uiso 1 1 calc R . .
H45C H 0.4198 0.3836 0.4392 0.073 Uiso 1 1 calc R . .
O29 O 0.72233(10) 0.37344(17) 0.58429(16) 0.0273(8) Uani 1 1 d . . .
O30 O 0.75158(9) 0.28191(16) 0.63404(14) 0.0184(7) Uani 1 1 d . . .
C46 C 0.75193(13) 0.3412(2) 0.61999(19) 0.0167(9) Uani 1 1 d . . .
C47 C 0.78930(13) 0.3799(2) 0.64714(19) 0.0193(9) Uani 1 1 d . . .
C48 C 0.82042(14) 0.3321(3) 0.6563(2) 0.0307(12) Uani 1 1 d . . .
H48A H 0.8229 0.2936 0.6786 0.046 Uiso 1 1 calc R . .
H48B H 0.8444 0.3568 0.6748 0.046 Uiso 1 1 calc R . .
H48C H 0.8138 0.3154 0.6215 0.046 Uiso 1 1 calc R . .
C49 C 0.79897(16) 0.4056(3) 0.7013(2) 0.0314(12) Uani 1 1 d . . .
H49A H 0.8016 0.3669 0.7235 0.047 Uiso 1 1 calc R . .
H49B H 0.7788 0.4354 0.6951 0.047 Uiso 1 1 calc R . .
H49C H 0.8227 0.4310 0.7201 0.047 Uiso 1 1 calc R . .
C50 C 0.78523(15) 0.4395(3) 0.6119(2) 0.0278(11) Uani 1 1 d . . .
H50A H 0.7794 0.4223 0.5777 0.042 Uiso 1 1 calc R . .
H50B H 0.8089 0.4652 0.6306 0.042 Uiso 1 1 calc R . .
H50C H 0.7648 0.4693 0.6049 0.042 Uiso 1 1 calc R . .
O31 O 0.58701(10) 0.12078(17) 0.66925(14) 0.0229(7) Uani 1 1 d . . .
O32 O 0.61074(11) 0.20445(18) 0.72935(15) 0.0276(8) Uani 1 1 d . . .
C51 C 0.59760(15) 0.1465(3) 0.7144(2) 0.0244(10) Uani 1 1 d . . .
C52 C 0.59396(19) 0.0995(3) 0.7516(2) 0.0350(14) Uani 1 1 d . . .
C53 C 0.6052(3) 0.1388(3) 0.8026(3) 0.053(2) Uani 1 1 d . . .
H53A H 0.6312 0.1552 0.8212 0.080 Uiso 1 1 calc R . .
H53B H 0.6034 0.1087 0.8267 0.080 Uiso 1 1 calc R . .
H53C H 0.5882 0.1776 0.7925 0.080 Uiso 1 1 calc R . .
C54 C 0.6194(2) 0.0380(3) 0.7653(3) 0.052(2) Uani 1 1 d . . .
H54A H 0.6458 0.0529 0.7857 0.078 Uiso 1 1 calc R . .
H54B H 0.6125 0.0157 0.7320 0.078 Uiso 1 1 calc R . .
H54C H 0.6164 0.0059 0.7871 0.078 Uiso 1 1 calc R . .
C55 C 0.5527(3) 0.0744(4) 0.7203(3) 0.059(2) Uani 1 1 d . . .
H55A H 0.5499 0.0444 0.7434 0.088 Uiso 1 1 calc R . .
H55B H 0.5463 0.0494 0.6881 0.088 Uiso 1 1 calc R . .
H55C H 0.5358 0.1135 0.7094 0.088 Uiso 1 1 calc R . .
O33 O 0.68893(10) 0.21825(17) 0.74376(13) 0.0219(7) Uani 1 1 d . . .
O34 O 0.67983(12) 0.2847(2) 0.79306(15) 0.0338(9) Uani 1 1 d . . .
C56 C 0.69861(16) 0.2393(3) 0.7895(2) 0.0262(11) Uani 1 1 d . . .
C57 C 0.73267(18) 0.2064(3) 0.8395(2) 0.0346(13) Uani 1 1 d . . .
C58 C 0.76590(17) 0.2035(3) 0.8346(2) 0.0361(13) Uani 1 1 d . . .
H58A H 0.7585 0.1776 0.8024 0.054 Uiso 1 1 calc R . .
H58B H 0.7875 0.1813 0.8666 0.054 Uiso 1 1 calc R . .
H58C H 0.7729 0.2497 0.8318 0.054 Uiso 1 1 calc R . .
C59 C 0.7218(2) 0.1334(4) 0.8438(3) 0.0503(18) Uani 1 1 d . . .
H59A H 0.7142 0.1078 0.8114 0.075 Uiso 1 1 calc R . .
H59B H 0.7008 0.1348 0.8473 0.075 Uiso 1 1 calc R . .
H59C H 0.7436 0.1111 0.8756 0.075 Uiso 1 1 calc R . .
C60 C 0.7448(2) 0.2460(4) 0.8912(2) 0.0524(19) Uani 1 1 d . . .
H60A H 0.7516 0.2926 0.8887 0.079 Uiso 1 1 calc R . .
H60B H 0.7666 0.2236 0.9227 0.079 Uiso 1 1 calc R . .
H60C H 0.7238 0.2469 0.8949 0.079 Uiso 1 1 calc R . .
O35 O 0.60755(12) 0.3729(2) 0.71847(15) 0.0318(9) Uani 1 1 d . . .
O36 O 0.54895(15) 0.4062(3) 0.6822(2) 0.0592(15) Uani 1 1 d . . .
C61 C 0.5818(2) 0.3956(3) 0.7220(3) 0.0426(16) Uani 1 1 d . . .
C62 C 0.5940(2) 0.4123(4) 0.7798(3) 0.054(2) Uani 1 1 d . . .
C63 C 0.5591(3) 0.4329(4) 0.7781(4) 0.064(2) Uani 1 1 d . . .
H63A H 0.5414 0.3947 0.7648 0.096 Uiso 1 1 calc R . .
H63B H 0.5468 0.4719 0.7540 0.096 Uiso 1 1 calc R . .
H63C H 0.5670 0.4452 0.8145 0.096 Uiso 1 1 calc R . .
C64 C 0.6123(4) 0.3484(5) 0.8153(4) 0.100(5) Uani 1 1 d . . .
H64A H 0.5937 0.3117 0.8012 0.151 Uiso 1 1 calc R . .
H64B H 0.6212 0.3588 0.8524 0.151 Uiso 1 1 calc R . .
H64C H 0.6337 0.3340 0.8148 0.151 Uiso 1 1 calc R . .
C65 C 0.6221(3) 0.4704(6) 0.8013(3) 0.085(3) Uani 1 1 d . . .
H65A H 0.6302 0.4820 0.8378 0.127 Uiso 1 1 calc R . .
H65B H 0.6102 0.5101 0.7777 0.127 Uiso 1 1 calc R . .
H65C H 0.6441 0.4567 0.8020 0.127 Uiso 1 1 calc R . .
N6 N 0.67853(13) 0.4474(2) 0.4694(2) 0.0307(10) Uani 1 1 d . . .
O37 O 0.67790(10) 0.47779(18) 0.50584(16) 0.0273(8) Uani 1 1 d . . .
O38 O 0.66798(12) 0.38523(19) 0.46055(17) 0.0333(9) Uani 1 1 d . . .
O39 O 0.68766(16) 0.4756(2) 0.4429(2) 0.0544(14) Uani 1 1 d . . .
N7 N 0.49640(13) 0.1095(2) 0.5763(2) 0.0294(10) Uani 1 1 d . . .
O40 O 0.51839(10) 0.06949(17) 0.57448(14) 0.0216(7) Uani 1 1 d . . .
O41 O 0.50453(11) 0.17325(18) 0.58101(16) 0.0274(8) Uani 1 1 d . . .
O42 O 0.46892(14) 0.0888(2) 0.5733(3) 0.0557(14) Uani 1 1 d . . .
O43 O 0.54918(10) 0.41867(18) 0.59758(14) 0.0231(7) Uani 1 1 d D . .
H431 H 0.5710(13) 0.445(3) 0.616(2) 0.035 Uiso 1 1 d D . .
H432 H 0.5466(18) 0.409(3) 0.626(2) 0.035 Uiso 1 1 d D . .
O44 O 0.72878(10) 0.23742(17) 0.70012(14) 0.0203(7) Uani 1 1 d D . .
H441 H 0.7183(17) 0.223(3) 0.716(2) 0.030 Uiso 1 1 d D . .
H442 H 0.7532(11) 0.246(3) 0.717(2) 0.030 Uiso 1 1 d D . .
N71 N 0.83940(12) 0.2352(2) 0.78148(17) 0.0231(9) Uani 1 1 d . . .
O71 O 0.80601(10) 0.21665(19) 0.76076(15) 0.0291(8) Uani 1 1 d . . .
O72 O 0.85225(12) 0.2837(2) 0.81411(16) 0.0330(9) Uani 1 1 d . . .
O73 O 0.85920(12) 0.2058(2) 0.77096(18) 0.0365(10) Uani 1 1 d . . .
N81 N 0.4508(8) 0.243(2) 0.6733(15) 0.41(2) Uiso 1 1 d D . .
C81 C 0.4818(7) 0.2518(13) 0.6874(10) 0.204(10) Uiso 1 1 d D . .
C82 C 0.5139(4) 0.2624(7) 0.6812(6) 0.113(4) Uiso 1 1 d D . .
N82A N 0.6613(6) -0.3423(11) 0.5157(9) 0.113(7) Uiso 0.50 1 d PD B 1
C83A C 0.6519(7) -0.2943(12) 0.4862(10) 0.098(7) Uiso 0.50 1 d PD B 1
C84A C 0.6216(13) -0.251(2) 0.4371(15) 0.19(2) Uiso 0.50 1 d PD B 1
N82B N 0.6440(10) -0.2466(14) 0.4493(12) 0.126(9) Uiso 0.50 1 d PD C 2
C83B C 0.6702(13) -0.231(2) 0.450(2) 0.22(2) Uiso 0.50 1 d PD C 2
C84B C 0.7038(11) -0.188(2) 0.4626(19) 0.186(17) Uiso 0.50 1 d PD C 2
N83A N 0.7784(8) 0.5990(15) 0.4859(12) 0.146(10) Uiso 0.50 1 d PD D 1
C85A C 0.7539(8) 0.6088(16) 0.4905(13) 0.123(10) Uiso 0.50 1 d PD D 1
C86A C 0.7155(8) 0.6202(17) 0.4788(15) 0.139(12) Uiso 0.50 1 d PD D 1
N83B N 0.7272(5) 0.5724(8) 0.3758(7) 0.077(4) Uiso 0.50 1 d PD E 2
C85B C 0.7214(6) 0.5934(11) 0.4057(8) 0.080(6) Uiso 0.50 1 d PD E 2
C86B C 0.7160(8) 0.6275(12) 0.4458(10) 0.100(8) Uiso 0.50 1 d PD E 2

loop_
_atom_site_aniso_label
_atom_site_aniso_U_11
_atom_site_aniso_U_22
_atom_site_aniso_U_33
_atom_site_aniso_U_23
_atom_site_aniso_U_13
_atom_site_aniso_U_12
Tb1 0.01099(11) 0.01242(11) 0.01872(11) 0.00292(7) 0.00591(9) -0.00101(7)
Tb2 0.01161(11) 0.01096(11) 0.01438(11) 0.00112(7) 0.00667(9) 0.00010(7)
Tb3 0.01447(11) 0.01182(11) 0.01298(11) -0.00010(7) 0.00812(9) -0.00035(7)
Tb4 0.02092(12) 0.01671(12) 0.01466(11) -0.00374(8) 0.00858(10) 0.00080(8)
Fe1 0.0111(3) 0.0103(3) 0.0124(3) -0.0003(2) 0.0057(2) -0.0005(2)
Fe2 0.0127(3) 0.0098(3) 0.0127(3) 0.0008(2) 0.0074(2) -0.0003(2)
Fe3 0.0161(3) 0.0127(3) 0.0205(3) -0.0040(2) 0.0060(3) -0.0012(2)
Fe4 0.0126(3) 0.0113(3) 0.0117(3) 0.0010(2) 0.0064(2) -0.0003(2)
Fe5 0.0126(3) 0.0154(3) 0.0194(3) 0.0025(2) 0.0071(3) 0.0016(2)
Fe6 0.0113(3) 0.0117(3) 0.0153(3) 0.0027(2) 0.0057(3) 0.0008(2)
Fe7 0.0115(3) 0.0119(3) 0.0130(3) 0.0002(2) 0.0059(2) -0.0015(2)
O1 0.0125(15) 0.0104(14) 0.0127(14) 0.0021(11) 0.0055(12) 0.0002(11)
O2 0.0136(15) 0.0120(14) 0.0097(14) 0.0010(11) 0.0055(12) 0.0008(11)
O3 0.0122(14) 0.0099(14) 0.0148(14) -0.0036(11) 0.0079(12) -0.0020(11)
O4 0.0183(16) 0.0119(15) 0.0191(16) -0.0044(12) 0.0075(14) 0.0003(12)
O5 0.0119(15) 0.0144(15) 0.0126(15) -0.0023(11) 0.0034(13) -0.0007(12)
O6 0.0164(16) 0.0138(15) 0.0158(15) 0.0019(12) 0.0093(14) 0.0025(12)
O7 0.0169(16) 0.0188(16) 0.0213(16) 0.0009(13) 0.0135(14) 0.0035(13)
N1 0.0173(19) 0.0156(18) 0.0204(19) 0.0033(15) 0.0117(17) 0.0027(15)
C1 0.032(3) 0.023(2) 0.020(2) 0.0027(19) 0.015(2) 0.001(2)
C2 0.015(2) 0.023(2) 0.013(2) 0.0031(17) 0.0035(18) -0.0006(18)
O8 0.0132(15) 0.0148(15) 0.0119(14) 0.0027(11) 0.0059(13) 0.0010(11)
C3 0.022(2) 0.019(2) 0.027(3) 0.0036(19) 0.014(2) -0.0031(19)
C4 0.021(2) 0.016(2) 0.028(2) 0.0018(18) 0.016(2) -0.0039(18)
O9 0.0198(16) 0.0079(14) 0.0188(15) 0.0034(11) 0.0122(14) -0.0001(12)
C5 0.032(3) 0.019(2) 0.025(2) 0.0047(19) 0.018(2) 0.003(2)
C6 0.033(3) 0.015(2) 0.028(3) 0.0054(19) 0.018(2) 0.006(2)
O10 0.028(2) 0.028(2) 0.0251(19) 0.0060(15) 0.0095(17) -0.0018(16)
N2 0.024(2) 0.018(2) 0.030(2) -0.0073(18) 0.0041(19) -0.0018(17)
C7 0.027(3) 0.022(3) 0.050(4) -0.010(2) 0.015(3) -0.014(2)
C8 0.030(3) 0.018(2) 0.045(3) -0.013(2) 0.023(3) -0.009(2)
O11 0.0205(17) 0.0129(16) 0.0328(19) -0.0043(14) 0.0136(16) -0.0055(13)
C9 0.034(3) 0.032(3) 0.021(3) -0.004(2) -0.004(2) -0.006(2)
C10 0.018(3) 0.024(3) 0.041(3) 0.005(2) -0.008(2) -0.004(2)
O12 0.0190(18) 0.0153(16) 0.0223(18) -0.0005(13) 0.0000(15) -0.0010(13)
C11 0.039(3) 0.012(2) 0.035(3) -0.007(2) 0.013(3) 0.000(2)
C12 0.034(3) 0.018(2) 0.026(3) -0.007(2) 0.011(2) 0.002(2)
O13 0.0274(19) 0.0166(16) 0.0253(18) -0.0037(14) 0.0107(16) 0.0016(14)
N3 0.0124(18) 0.0152(18) 0.0179(18) 0.0029(14) 0.0061(16) 0.0022(14)
C13 0.013(2) 0.019(2) 0.019(2) 0.0049(18) 0.0040(19) 0.0016(17)
C14 0.013(2) 0.016(2) 0.024(2) 0.0038(18) 0.0066(19) 0.0001(17)
O14 0.0120(15) 0.0123(15) 0.0176(15) 0.0029(12) 0.0053(13) 0.0017(12)
C15 0.021(2) 0.013(2) 0.023(2) 0.0045(17) 0.011(2) 0.0039(18)
C16 0.025(3) 0.015(2) 0.024(2) -0.0008(18) 0.011(2) -0.0008(19)
O15 0.0181(16) 0.0118(15) 0.0200(16) 0.0009(12) 0.0077(14) 0.0038(12)
C17 0.017(2) 0.019(2) 0.025(2) 0.0079(18) 0.010(2) 0.0038(18)
C18 0.017(2) 0.011(2) 0.031(3) 0.0072(18) 0.012(2) 0.0000(17)
O16 0.0155(16) 0.0156(16) 0.0210(16) 0.0063(13) 0.0068(14) 0.0021(13)
N4 0.0116(18) 0.0171(18) 0.0106(17) 0.0000(14) 0.0031(15) -0.0025(14)
C19 0.016(2) 0.021(2) 0.017(2) -0.0019(17) 0.0062(19) -0.0017(18)
C20 0.015(2) 0.021(2) 0.015(2) -0.0015(17) 0.0092(18) -0.0020(18)
O17 0.0134(15) 0.0145(15) 0.0125(14) 0.0000(11) 0.0059(13) -0.0036(12)
C21 0.014(2) 0.013(2) 0.019(2) -0.0005(16) 0.0064(18) -0.0037(16)
C22 0.018(2) 0.015(2) 0.015(2) -0.0014(16) 0.0061(18) -0.0052(17)
O18 0.0163(16) 0.0128(14) 0.0154(15) -0.0010(12) 0.0077(13) -0.0040(12)
C23 0.019(2) 0.020(2) 0.014(2) 0.0015(17) 0.0064(19) -0.0028(18)
C24 0.018(2) 0.031(3) 0.020(2) -0.003(2) 0.005(2) -0.005(2)
O19 0.0166(18) 0.0236(19) 0.034(2) -0.0016(16) 0.0061(16) -0.0028(14)
N5 0.0107(18) 0.0161(18) 0.0208(19) 0.0017(15) 0.0075(16) 0.0020(14)
C25 0.019(2) 0.016(2) 0.025(2) 0.0013(18) 0.014(2) -0.0001(18)
C26 0.022(2) 0.018(2) 0.018(2) 0.0029(17) 0.014(2) -0.0006(18)
O20 0.0121(15) 0.0168(15) 0.0170(15) 0.0029(12) 0.0084(13) -0.0018(12)
C27 0.023(2) 0.022(2) 0.024(2) -0.0067(19) 0.018(2) -0.0027(19)
C28 0.017(2) 0.017(2) 0.026(2) -0.0004(18) 0.016(2) 0.0015(17)
O21 0.0180(16) 0.0126(14) 0.0213(16) -0.0001(12) 0.0130(14) -0.0001(12)
C29 0.013(2) 0.024(2) 0.027(3) 0.0036(19) 0.010(2) 0.0026(18)
C30 0.014(2) 0.024(2) 0.025(2) -0.0002(19) 0.010(2) 0.0045(19)
O22 0.0169(16) 0.0187(16) 0.0196(17) 0.0019(13) 0.0089(14) 0.0014(13)
O23 0.0201(16) 0.0166(15) 0.0146(15) -0.0033(12) 0.0122(14) -0.0040(12)
O24 0.0193(17) 0.0161(16) 0.0161(15) -0.0014(12) 0.0104(14) 0.0001(12)
C31 0.017(2) 0.017(2) 0.016(2) -0.0018(16) 0.0100(18) 0.0013(17)
C32 0.024(2) 0.020(2) 0.018(2) -0.0073(18) 0.012(2) -0.0018(19)
C33 0.038(3) 0.027(3) 0.022(3) -0.005(2) 0.016(2) 0.002(2)
C34 0.047(3) 0.032(3) 0.040(3) -0.017(2) 0.038(3) -0.012(3)
C35 0.037(3) 0.016(2) 0.029(3) -0.0061(19) 0.022(2) -0.001(2)
O25 0.0187(16) 0.0154(15) 0.0151(15) 0.0019(12) 0.0107(13) 0.0007(12)
O26 0.0176(16) 0.0182(16) 0.0204(17) 0.0031(12) 0.0104(14) 0.0009(13)
C36 0.012(2) 0.018(2) 0.014(2) -0.0005(16) 0.0064(18) -0.0057(16)
C37 0.023(2) 0.032(3) 0.014(2) 0.0031(19) 0.011(2) 0.003(2)
O27 0.0162(16) 0.0230(17) 0.0236(17) -0.0039(14) 0.0110(15) -0.0020(13)
O28 0.0115(15) 0.0209(16) 0.0211(16) -0.0017(13) 0.0078(13) -0.0003(12)
C41 0.015(2) 0.014(2) 0.021(2) 0.0014(17) 0.0084(19) -0.0007(17)
C42 0.017(2) 0.025(3) 0.038(3) -0.008(2) 0.020(2) -0.0041(19)
C43 0.023(3) 0.020(2) 0.041(3) -0.005(2) 0.018(2) -0.006(2)
C44 0.050(4) 0.052(4) 0.072(5) -0.031(4) 0.050(4) -0.023(3)
C45 0.029(3) 0.038(4) 0.081(5) 0.018(3) 0.033(4) 0.012(3)
O29 0.0142(17) 0.0203(18) 0.033(2) 0.0081(14) 0.0057(16) -0.0008(13)
O30 0.0169(16) 0.0144(15) 0.0239(17) 0.0023(13) 0.0119(14) -0.0001(12)
C46 0.013(2) 0.017(2) 0.019(2) 0.0043(17) 0.0085(18) -0.0013(17)
C47 0.009(2) 0.025(2) 0.019(2) -0.0024(18) 0.0057(18) -0.0036(17)
C48 0.011(2) 0.028(3) 0.041(3) 0.000(2) 0.008(2) 0.000(2)
C49 0.020(3) 0.045(3) 0.024(3) -0.009(2) 0.010(2) -0.006(2)
C50 0.022(3) 0.026(3) 0.034(3) 0.003(2) 0.016(2) -0.007(2)
O31 0.0269(19) 0.0241(17) 0.0158(16) 0.0010(13) 0.0114(15) 0.0007(14)
O32 0.037(2) 0.0231(18) 0.0216(18) 0.0004(14) 0.0160(17) 0.0009(16)
C51 0.025(3) 0.029(3) 0.016(2) 0.006(2) 0.011(2) 0.007(2)
C52 0.057(4) 0.027(3) 0.023(3) 0.004(2) 0.025(3) 0.003(3)
C53 0.103(7) 0.031(3) 0.045(4) 0.010(3) 0.055(5) 0.013(4)
C54 0.101(6) 0.026(3) 0.028(3) 0.007(2) 0.037(4) 0.013(3)
C55 0.086(6) 0.053(4) 0.071(5) 0.003(4) 0.064(5) -0.014(4)
O33 0.0255(19) 0.0214(17) 0.0151(16) -0.0014(13) 0.0096(15) 0.0009(14)
O34 0.033(2) 0.036(2) 0.0219(19) -0.0060(16) 0.0104(17) 0.0090(17)
C56 0.030(3) 0.028(3) 0.017(2) -0.0001(19) 0.011(2) 0.001(2)
C57 0.035(3) 0.038(3) 0.023(3) 0.002(2) 0.012(3) 0.008(3)
C58 0.029(3) 0.038(3) 0.031(3) 0.000(2) 0.011(3) 0.002(2)
C59 0.051(4) 0.045(4) 0.050(4) 0.021(3) 0.027(4) 0.008(3)
C60 0.041(4) 0.086(6) 0.018(3) -0.005(3) 0.010(3) 0.009(4)
O35 0.036(2) 0.033(2) 0.0250(19) -0.0051(15) 0.0168(18) 0.0116(17)
O36 0.052(3) 0.093(4) 0.046(3) 0.023(3) 0.036(3) 0.031(3)
C61 0.057(4) 0.040(3) 0.041(4) 0.010(3) 0.034(3) 0.022(3)
C62 0.072(5) 0.057(4) 0.040(4) 0.001(3) 0.036(4) 0.026(4)
C63 0.095(7) 0.054(5) 0.079(6) -0.010(4) 0.071(6) 0.006(4)
C64 0.168(12) 0.095(7) 0.058(6) 0.038(5) 0.077(7) 0.081(8)
C65 0.094(7) 0.109(8) 0.045(5) -0.040(5) 0.037(5) -0.004(6)
N6 0.029(2) 0.024(2) 0.046(3) 0.015(2) 0.025(2) 0.0053(19)
O37 0.0218(18) 0.0187(17) 0.039(2) 0.0057(15) 0.0161(17) -0.0015(14)
O38 0.041(2) 0.0255(19) 0.041(2) 0.0071(17) 0.028(2) 0.0035(17)
O39 0.079(4) 0.034(2) 0.083(4) 0.020(2) 0.066(3) 0.004(2)
N7 0.025(2) 0.030(2) 0.040(3) 0.005(2) 0.023(2) 0.0007(19)
O40 0.0235(18) 0.0189(16) 0.0261(18) 0.0014(13) 0.0166(15) -0.0012(14)
O41 0.032(2) 0.0213(18) 0.041(2) -0.0007(15) 0.0280(19) -0.0002(15)
O42 0.048(3) 0.043(3) 0.107(5) 0.004(3) 0.063(3) -0.007(2)
O43 0.0184(17) 0.0255(18) 0.0245(18) -0.0058(14) 0.0120(15) -0.0007(14)
O44 0.0158(17) 0.0230(17) 0.0190(16) 0.0011(13) 0.0084(14) 0.0002(13)
N71 0.023(2) 0.019(2) 0.022(2) 0.0046(16) 0.0097(18) 0.0013(17)
O71 0.0187(18) 0.031(2) 0.0247(19) -0.0050(15) 0.0053(16) 0.0006(15)
O72 0.030(2) 0.031(2) 0.034(2) -0.0102(17) 0.0156(18) -0.0069(16)
O73 0.033(2) 0.035(2) 0.047(3) -0.0080(18) 0.027(2) 0.0007(18)

loop_
_atom_type_symbol
_atom_type_description
_atom_type_scat_dispersion_real
_atom_type_scat_dispersion_imag
_atom_type_scat_source
C C 0.0033 0.0016 'International Tables Vol C Tables 4.2.6.8 and 6.1.1.4'
H H 0.0000 0.0000 'International Tables Vol C Tables 4.2.6.8 and 6.1.1.4'
N N 0.0061 0.0033 'International Tables Vol C Tables 4.2.6.8 and 6.1.1.4'
O O 0.0106 0.0060 'International Tables Vol C Tables 4.2.6.8 and 6.1.1.4'
Fe Fe 0.3463 0.8444 'International Tables Vol C Tables 4.2.6.8 and 6.1.1.4'
Tb Tb -0.1723 4.1537 'International Tables Vol C Tables 4.2.6.8 and 6.1.1.4'

loop_
_geom_angle_atom_site_label_1
_geom_angle_atom_site_label_2
_geom_angle_atom_site_label_3
_geom_angle
O29 Tb1 O1 144.55(11)
O29 Tb1 O16 147.29(12)
O1 Tb1 O16 68.16(11)
O29 Tb1 O11 85.38(14)
O1 Tb1 O11 103.38(11)
O16 Tb1 O11 85.18(12)
O29 Tb1 O38 82.32(15)
O1 Tb1 O38 111.39(13)
O16 Tb1 O38 82.61(13)
O11 Tb1 O38 135.27(13)
O29 Tb1 O5 81.01(12)
O1 Tb1 O5 68.97(10)
O16 Tb1 O5 125.87(11)
O11 Tb1 O5 74.22(11)
O38 Tb1 O5 144.36(12)
O29 Tb1 O37 73.58(12)
O1 Tb1 O37 140.89(11)
O16 Tb1 O37 74.27(11)
O11 Tb1 O37 83.50(12)
O38 Tb1 O37 51.77(13)
O5 Tb1 O37 147.36(12)
O29 Tb1 O20 82.30(11)
O1 Tb1 O20 69.23(10)
O16 Tb1 O20 122.90(11)
O11 Tb1 O20 140.96(11)
O38 Tb1 O20 79.38(11)
O5 Tb1 O20 67.33(10)
O37 Tb1 O20 127.23(11)
O21 Tb2 O5 132.97(11)
O21 Tb2 O30 141.90(11)
O5 Tb2 O30 80.86(11)
O21 Tb2 O8 65.75(11)
O5 Tb2 O8 91.31(11)
O30 Tb2 O8 142.10(11)
O21 Tb2 O44 129.36(11)
O5 Tb2 O44 70.78(11)
O30 Tb2 O44 71.66(12)
O8 Tb2 O44 70.76(11)
O21 Tb2 O20 90.62(11)
O5 Tb2 O20 69.84(11)
O30 Tb2 O20 85.94(11)
O8 Tb2 O20 126.09(10)
O44 Tb2 O20 137.11(11)
O21 Tb2 O22 81.75(11)
O5 Tb2 O22 141.43(11)
O30 Tb2 O22 74.96(11)
O8 Tb2 O22 89.78(11)
O44 Tb2 O22 73.28(11)
O20 Tb2 O22 136.11(11)
O21 Tb2 N5 67.74(12)
O5 Tb2 N5 134.36(12)
O30 Tb2 N5 75.49(12)
O8 Tb2 N5 130.32(11)
O44 Tb2 N5 133.57(12)
O20 Tb2 N5 70.04(11)
O22 Tb2 N5 67.07(12)
O21 Tb2 O2 67.35(10)
O5 Tb2 O2 65.62(10)
O30 Tb2 O2 140.98(10)
O8 Tb2 O2 61.54(9)
O44 Tb2 O2 112.31(10)
O20 Tb2 O2 64.70(9)
O22 Tb2 O2 144.06(10)
N5 Tb2 O2 113.92(11)
O18 Tb3 O31 146.36(12)
O18 Tb3 O9 79.49(11)
O31 Tb3 O9 86.79(12)
O18 Tb3 O6 125.77(11)
O31 Tb3 O6 80.34(12)
O9 Tb3 O6 78.63(11)
O18 Tb3 O7 121.16(11)
O31 Tb3 O7 86.17(12)
O9 Tb3 O7 147.06(11)
O6 Tb3 O7 68.47(11)
O18 Tb3 O3 66.83(10)
O31 Tb3 O3 146.79(11)
O9 Tb3 O3 104.64(10)
O6 Tb3 O3 71.83(10)
O7 Tb3 O3 67.17(10)
O18 Tb3 O41 86.61(13)
O31 Tb3 O41 83.51(13)
O9 Tb3 O41 138.28(11)
O6 Tb3 O41 138.50(12)
O7 Tb3 O41 72.54(11)
O3 Tb3 O41 105.51(11)
O18 Tb3 O40 75.42(11)
O31 Tb3 O40 73.21(12)
O9 Tb3 O40 86.59(11)
O6 Tb3 O40 150.33(11)
O7 Tb3 O40 121.72(11)
O3 Tb3 O40 137.38(11)
O41 Tb3 O40 51.77(11)
O35 Tb4 O6 149.52(13)
O35 Tb4 O32 92.64(15)
O6 Tb4 O32 90.82(12)
O35 Tb4 O12 88.84(15)
O6 Tb4 O12 100.18(12)
O32 Tb4 O12 155.55(13)
O35 Tb4 O34 83.19(13)
O6 Tb4 O34 126.84(12)
O32 Tb4 O34 75.31(14)
O12 Tb4 O34 80.64(14)
O35 Tb4 O7 82.42(13)
O6 Tb4 O7 68.83(11)
O32 Tb4 O7 77.41(12)
O12 Tb4 O7 126.92(11)
O34 Tb4 O7 148.39(13)
O35 Tb4 O33 135.80(13)
O6 Tb4 O33 74.67(11)
O32 Tb4 O33 82.79(13)
O12 Tb4 O33 79.23(12)
O34 Tb4 O33 53.04(12)
O7 Tb4 O33 137.81(11)
O35 Tb4 O4 92.68(12)
O6 Tb4 O4 66.49(10)
O32 Tb4 O4 140.71(12)
O12 Tb4 O4 63.46(11)
O34 Tb4 O4 143.98(13)
O7 Tb4 O4 64.80(11)
O33 Tb4 O4 118.18(11)
O2 Fe1 O4 170.57(13)
O2 Fe1 O6 87.54(13)
O4 Fe1 O6 85.05(13)
O2 Fe1 O1 83.52(12)
O4 Fe1 O1 104.32(13)
O6 Fe1 O1 169.80(13)
O2 Fe1 O3 100.90(12)
O4 Fe1 O3 84.89(13)
O6 Fe1 O3 89.60(13)
O1 Fe1 O3 87.29(12)
O2 Fe1 O5 86.20(13)
O4 Fe1 O5 89.50(13)
O6 Fe1 O5 100.94(13)
O1 Fe1 O5 83.39(13)
O3 Fe1 O5 167.60(13)
O2 Fe2 O9 97.37(13)
O2 Fe2 O21 89.33(13)
O9 Fe2 O21 172.21(13)
O2 Fe2 O23 99.61(13)
O9 Fe2 O23 95.83(13)
O21 Fe2 O23 86.90(13)
O2 Fe2 O8 83.21(12)
O9 Fe2 O8 97.83(13)
O21 Fe2 O8 78.96(13)
O23 Fe2 O8 165.58(13)
O2 Fe2 N1 164.41(14)
O9 Fe2 N1 78.93(13)
O21 Fe2 N1 93.55(14)
O23 Fe2 N1 95.85(14)
O8 Fe2 N1 82.32(13)
O4 Fe3 O13 101.30(15)
O4 Fe3 O11 109.65(15)
O13 Fe3 O11 115.71(16)
O4 Fe3 O12 85.55(14)
O13 Fe3 O12 121.82(17)
O11 Fe3 O12 115.64(16)
O4 Fe3 N2 164.59(17)
O13 Fe3 N2 80.77(16)
O11 Fe3 N2 82.54(17)
O12 Fe3 N2 80.52(16)
O2 Fe4 O17 97.78(13)
O2 Fe4 O25 170.11(13)
O17 Fe4 O25 91.44(13)
O2 Fe4 O1 84.39(12)
O17 Fe4 O1 87.63(12)
O25 Fe4 O1 92.47(12)
O2 Fe4 O24 96.11(13)
O17 Fe4 O24 90.10(13)
O25 Fe4 O24 87.40(13)
O1 Fe4 O24 177.72(13)
O2 Fe4 O20 86.09(13)
O17 Fe4 O20 170.61(12)
O25 Fe4 O20 84.26(12)
O1 Fe4 O20 84.23(12)
O24 Fe4 O20 98.02(13)
O3 Fe5 O15 90.37(13)
O3 Fe5 O43 175.44(14)
O15 Fe5 O43 93.75(14)
O3 Fe5 O4 85.45(13)
O15 Fe5 O4 87.94(14)
O43 Fe5 O4 92.73(14)
O3 Fe5 O27 94.63(13)
O15 Fe5 O27 98.74(14)
O43 Fe5 O27 86.69(14)
O4 Fe5 O27 173.31(14)
O3 Fe5 O7 83.12(13)
O15 Fe5 O7 169.51(13)
O43 Fe5 O7 92.52(14)
O4 Fe5 O7 83.36(14)
O27 Fe5 O7 90.01(14)
O1 Fe6 O16 84.39(13)
O1 Fe6 O14 112.94(13)
O16 Fe6 O14 161.42(13)
O1 Fe6 O15 97.77(13)
O16 Fe6 O15 97.22(14)
O14 Fe6 O15 87.35(13)
O1 Fe6 O26 96.20(13)
O16 Fe6 O26 85.77(14)
O14 Fe6 O26 85.70(13)
O15 Fe6 O26 165.94(13)
O1 Fe6 N3 163.56(14)
O16 Fe6 N3 80.03(14)
O14 Fe6 N3 83.19(13)
O15 Fe6 N3 79.12(14)
O26 Fe6 N3 87.92(14)
O3 Fe7 O18 83.14(13)
O3 Fe7 O17 96.86(13)
O18 Fe7 O17 100.23(13)
O3 Fe7 O14 100.30(13)
O18 Fe7 O14 174.62(13)
O17 Fe7 O14 83.54(13)
O3 Fe7 O28 97.74(13)
O18 Fe7 O28 88.61(14)
O17 Fe7 O28 163.74(13)
O14 Fe7 O28 86.83(13)
O3 Fe7 N4 161.65(13)
O18 Fe7 N4 79.43(13)
O17 Fe7 N4 80.75(13)
O14 Fe7 N4 97.51(13)
O28 Fe7 N4 87.58(14)
Fe6 O1 Fe1 124.34(17)
Fe6 O1 Fe4 120.21(15)
Fe1 O1 Fe4 93.66(12)
Fe6 O1 Tb1 105.03(13)
Fe1 O1 Tb1 104.37(13)
Fe4 O1 Tb1 107.56(14)
Fe4 O2 Fe2 125.14(16)
Fe4 O2 Fe1 97.69(13)
Fe2 O2 Fe1 134.92(16)
Fe4 O2 Tb2 103.25(12)
Fe2 O2 Tb2 86.34(11)
Fe1 O2 Tb2 97.85(11)
Fe7 O3 Fe5 122.31(15)
Fe7 O3 Fe1 131.15(16)
Fe5 O3 Fe1 94.89(12)
Fe7 O3 Tb3 101.79(12)
Fe5 O3 Tb3 105.54(13)
Fe1 O3 Tb3 96.42(12)
Fe3 O4 Fe1 126.31(19)
Fe3 O4 Fe5 130.52(17)
Fe1 O4 Fe5 94.38(13)
Fe3 O4 Tb4 97.13(13)
Fe1 O4 Tb4 98.89(12)
Fe5 O4 Tb4 103.49(14)
Fe1 O5 Tb2 106.82(13)
Fe1 O5 Tb1 99.54(12)
Tb2 O5 Tb1 111.00(13)
Fe1 O5 H5 123(4)
Tb2 O5 H5 106(4)
Tb1 O5 H5 110(4)
Fe1 O6 Tb4 107.94(13)
Fe1 O6 Tb3 97.91(13)
Tb4 O6 Tb3 108.97(13)
Fe1 O6 H6 115(4)
Tb4 O6 H6 112(4)
Tb3 O6 H6 113(4)
Fe5 O7 Tb3 102.82(13)
Fe5 O7 Tb4 106.07(14)
Tb3 O7 Tb4 103.47(12)
Fe5 O7 H7 109(4)
Tb3 O7 H7 116(4)
Tb4 O7 H7 117(4)
C1 N1 C5 113.4(4)
C1 N1 C3 113.1(4)
C5 N1 C3 109.9(4)
C1 N1 Fe2 103.7(3)
C5 N1 Fe2 113.8(3)
C3 N1 Fe2 102.2(3)
N1 C1 C2 109.9(4)
N1 C1 H1A 109.7
C2 C1 H1A 109.7
N1 C1 H1B 109.7
C2 C1 H1B 109.7
H1A C1 H1B 108.2
O8 C2 C1 110.5(4)
O8 C2 H2A 109.5
C1 C2 H2A 109.5
O8 C2 H2B 109.5
C1 C2 H2B 109.5
H2A C2 H2B 108.1
C2 O8 Fe2 112.1(3)
C2 O8 Tb2 121.8(3)
Fe2 O8 Tb2 90.56(11)
N1 C3 C4 109.7(4)
N1 C3 H3A 109.7
C4 C3 H3A 109.7
N1 C3 H3B 109.7
C4 C3 H3B 109.7
H3A C3 H3B 108.2
O9 C4 C3 111.3(4)
O9 C4 H4A 109.4
C3 C4 H4A 109.4
O9 C4 H4B 109.4
C3 C4 H4B 109.4
H4A C4 H4B 108.0
C4 O9 Fe2 117.7(3)
C4 O9 Tb3 113.5(3)
Fe2 O9 Tb3 127.32(14)
N1 C5 C6 118.6(4)
N1 C5 H5A 107.7
C6 C5 H5A 107.7
N1 C5 H5B 107.7
C6 C5 H5B 107.7
H5A C5 H5B 107.1
O10 C6 C5 112.3(4)
O10 C6 H6A 109.2
C5 C6 H6A 109.2
O10 C6 H6B 109.2
C5 C6 H6B 109.2
H6A C6 H6B 107.9
C6 O10 H10 114(4)
C7 N2 C11 113.4(5)
C7 N2 C9 113.8(5)
C11 N2 C9 112.0(5)
C7 N2 Fe3 104.7(3)
C11 N2 Fe3 106.2(3)
C9 N2 Fe3 105.8(3)
N2 C7 C8 109.0(5)
N2 C7 H7A 109.9
C8 C7 H7A 109.9
N2 C7 H7B 109.9
C8 C7 H7B 109.9
H7A C7 H7B 108.3
O11 C8 C7 109.1(5)
O11 C8 H8A 109.9
C7 C8 H8A 109.9
O11 C8 H8B 109.9
C7 C8 H8B 109.9
H8A C8 H8B 108.3
C8 O11 Fe3 112.7(3)
C8 O11 Tb1 122.1(3)
Fe3 O11 Tb1 125.10(15)
N2 C9 C10 108.6(5)
N2 C9 H9A 110.0
C10 C9 H9A 110.0
N2 C9 H9B 110.0
C10 C9 H9B 110.0
H9A C9 H9B 108.3
O12 C10 C9 108.5(4)
O12 C10 H10A 110.0
C9 C10 H10A 110.0
O12 C10 H10B 110.0
C9 C10 H10B 110.0
H10A C10 H10B 108.4
C10 O12 Fe3 117.1(3)
C10 O12 Tb4 134.3(4)
Fe3 O12 Tb4 104.06(15)
N2 C11 C12 107.7(4)
N2 C11 H11A 110.2
C12 C11 H11A 110.2
N2 C11 H11B 110.2
C12 C11 H11B 110.2
H11A C11 H11B 108.5
O13 C12 C11 108.8(5)
O13 C12 H12A 109.9
C11 C12 H12A 109.9
O13 C12 H12B 109.9
C11 C12 H12B 109.9
H12A C12 H12B 108.3
C12 O13 Fe3 115.9(3)
C13 N3 C17 115.0(4)
C13 N3 C15 112.1(4)
C17 N3 C15 112.2(4)
C13 N3 Fe6 102.8(3)
C17 N3 Fe6 104.0(3)
C15 N3 Fe6 110.0(3)
N3 C13 C14 108.8(4)
N3 C13 H13A 109.9
C14 C13 H13A 109.9
N3 C13 H13B 109.9
C14 C13 H13B 109.9
H13A C13 H13B 108.3
O14 C14 C13 108.8(4)
O14 C14 H14A 109.9
C13 C14 H14A 109.9
O14 C14 H14B 109.9
C13 C14 H14B 109.9
H14A C14 H14B 108.3
C14 O14 Fe6 111.7(3)
C14 O14 Fe7 129.7(3)
Fe6 O14 Fe7 108.58(14)
N3 C15 C16 110.6(4)
N3 C15 H15A 109.5
C16 C15 H15A 109.5
N3 C15 H15B 109.5
C16 C15 H15B 109.5
H15A C15 H15B 108.1
O15 C16 C15 107.9(4)
O15 C16 H16A 110.1
C15 C16 H16A 110.1
O15 C16 H16B 110.1
C15 C16 H16B 110.1
H16A C16 H16B 108.4
C16 O15 Fe5 124.8(3)
C16 O15 Fe6 109.2(3)
Fe5 O15 Fe6 125.21(15)
N3 C17 C18 108.7(4)
N3 C17 H17A 109.9
C18 C17 H17A 109.9
N3 C17 H17B 109.9
C18 C17 H17B 109.9
H17A C17 H17B 108.3
O16 C18 C17 109.8(4)
O16 C18 H18A 109.7
C17 C18 H18A 109.7
O16 C18 H18B 109.7
C17 C18 H18B 109.7
H18A C18 H18B 108.2
C18 O16 Fe6 118.1(3)
C18 O16 Tb1 139.1(3)
Fe6 O16 Tb1 102.41(13)
C19 N4 C23 112.2(4)
C19 N4 C21 111.2(4)
C23 N4 C21 111.4(4)
C19 N4 Fe7 105.1(3)
C23 N4 Fe7 112.0(3)
C21 N4 Fe7 104.5(3)
N4 C19 C20 109.1(4)
N4 C19 H19A 109.9
C20 C19 H19A 109.9
N4 C19 H19B 109.9
C20 C19 H19B 109.9
H19A C19 H19B 108.3
O17 C20 C19 108.6(4)
O17 C20 H20A 110.0
C19 C20 H20A 110.0
O17 C20 H20B 110.0
C19 C20 H20B 110.0
H20A C20 H20B 108.4
C20 O17 Fe4 118.0(3)
C20 O17 Fe7 109.5(3)
Fe4 O17 Fe7 130.71(16)
N4 C21 C22 108.2(4)
N4 C21 H21A 110.1
C22 C21 H21A 110.1
N4 C21 H21B 110.1
C22 C21 H21B 110.1
H21A C21 H21B 108.4
O18 C22 C21 108.9(4)
O18 C22 H22A 109.9
C21 C22 H22A 109.9
O18 C22 H22B 109.9
C21 C22 H22B 109.9
H22A C22 H22B 108.3
C22 O18 Fe7 118.8(3)
C22 O18 Tb3 132.7(3)
Fe7 O18 Tb3 107.77(13)
N4 C23 C24 116.6(4)
N4 C23 H23A 108.1
C24 C23 H23A 108.1
N4 C23 H23B 108.1
C24 C23 H23B 108.1
H23A C23 H23B 107.3
O19 C24 C23 112.7(4)
O19 C24 H24A 109.1
C23 C24 H24A 109.1
O19 C24 H24B 109.1
C23 C24 H24B 109.1
H24A C24 H24B 107.8
C24 O19 H19 109(5)
C25 N5 C27 110.2(4)
C25 N5 C29 109.1(4)
C27 N5 C29 111.6(4)
C25 N5 Tb2 104.8(3)
C27 N5 Tb2 111.3(3)
C29 N5 Tb2 109.7(3)
N5 C25 C26 113.4(4)
N5 C25 H25A 108.9
C26 C25 H25A 108.9
N5 C25 H25B 108.9
C26 C25 H25B 108.9
H25A C25 H25B 107.7
O20 C26 C25 111.7(4)
O20 C26 H26A 109.3
C25 C26 H26A 109.3
O20 C26 H26B 109.3
C25 C26 H26B 109.3
H26A C26 H26B 107.9
C26 O20 Fe4 113.1(3)
C26 O20 Tb2 116.1(2)
Fe4 O20 Tb2 104.71(12)
C26 O20 Tb1 120.2(2)
Fe4 O20 Tb1 96.63(12)
Tb2 O20 Tb1 103.45(11)
N5 C27 C28 112.4(4)
N5 C27 H27A 109.1
C28 C27 H27A 109.1
N5 C27 H27B 109.1
C28 C27 H27B 109.1
H27A C27 H27B 107.9
O21 C28 C27 109.7(4)
O21 C28 H28A 109.7
C27 C28 H28A 109.7
O21 C28 H28B 109.7
C27 C28 H28B 109.7
H28A C28 H28B 108.2
C28 O21 Fe2 139.1(3)
C28 O21 Tb2 124.6(3)
Fe2 O21 Tb2 96.29(12)
N5 C29 C30 111.6(4)
N5 C29 H29A 109.3
C30 C29 H29A 109.3
N5 C29 H29B 109.3
C30 C29 H29B 109.3
H29A C29 H29B 108.0
O22 C30 C29 109.9(4)
O22 C30 H30A 109.7
C29 C30 H30A 109.7
O22 C30 H30B 109.7
C29 C30 H30B 109.7
H30A C30 H30B 108.2
C30 O22 Tb2 120.6(3)
C30 O22 H22 99(4)
Tb2 O22 H22 107(4)
C31 O23 Fe2 125.8(3)
C31 O24 Fe4 133.7(3)
O23 C31 O24 124.8(4)
O23 C31 C32 118.1(4)
O24 C31 C32 117.1(4)
C35 C32 C34 109.7(4)
C35 C32 C33 108.1(4)
C34 C32 C33 110.1(4)
C35 C32 C31 111.2(4)
C34 C32 C31 109.3(4)
C33 C32 C31 108.5(4)
C32 C33 H33A 109.5
C32 C33 H33B 109.5
H33A C33 H33B 109.5
C32 C33 H33C 109.5
H33A C33 H33C 109.5
H33B C33 H33C 109.5
C32 C34 H34A 109.5
C32 C34 H34B 109.5
H34A C34 H34B 109.5
C32 C34 H34C 109.5
H34A C34 H34C 109.5
H34B C34 H34C 109.5
C32 C35 H35A 109.5
C32 C35 H35B 109.5
H35A C35 H35B 109.5
C32 C35 H35C 109.5
H35A C35 H35C 109.5
H35B C35 H35C 109.5
C36 O25 Fe4 133.0(3)
C36 O26 Fe6 132.5(3)
O26 C36 O25 124.6(4)
O26 C36 C37 118.5(4)
O25 C36 C37 116.9(4)
C39A C37 C40B 86.1(8)
C39A C37 C38B 122.1(7)
C40B C37 C38B 111.1(8)
C39A C37 C38A 111.0(7)
C40B C37 C38A 128.0(8)
C38B C37 C38A 18.6(5)
C39A C37 C36 114.7(6)
C40B C37 C36 106.6(6)
C38B C37 C36 112.0(5)
C38A C37 C36 109.0(5)
C39A C37 C39B 21.3(6)
C40B C37 C39B 107.4(8)
C38B C37 C39B 111.2(8)
C38A C37 C39B 96.0(7)
C36 C37 C39B 108.2(6)
C39A C37 C40A 108.3(7)
C40B C37 C40A 24.6(5)
C38B C37 C40A 89.9(7)
C38A C37 C40A 108.2(7)
C36 C37 C40A 105.4(5)
C39B C37 C40A 128.8(7)
C37 C38A H38A 109.5
C37 C38A H38B 109.5
H38A C38A H38B 109.5
C37 C38A H38C 109.5
H38A C38A H38C 109.5
H38B C38A H38C 109.5
C37 C39A H39A 109.5
C37 C39A H39B 109.5
H39A C39A H39B 109.5
C37 C39A H39C 109.5
H39A C39A H39C 109.5
H39B C39A H39C 109.5
C37 C40A H40A 109.5
C37 C40A H40B 109.5
H40A C40A H40B 109.5
C37 C40A H40C 109.5
H40A C40A H40C 109.5
H40B C40A H40C 109.5
C37 C38B H38D 109.5
C37 C38B H38E 109.5
H38D C38B H38E 109.5
C37 C38B H38F 109.5
H38D C38B H38F 109.5
H38E C38B H38F 109.5
C37 C39B H39D 109.5
C37 C39B H39E 109.5
H39D C39B H39E 109.5
C37 C39B H39F 109.5
H39D C39B H39F 109.5
H39E C39B H39F 109.5
C37 C40B H40D 109.5
C37 C40B H40E 109.5
H40D C40B H40E 109.5
C37 C40B H40F 109.5
H40D C40B H40F 109.5
H40E C40B H40F 109.5
C41 O27 Fe5 137.2(3)
C41 O28 Fe7 131.8(3)
O28 C41 O27 124.4(4)
O28 C41 C42 117.2(4)
O27 C41 C42 118.3(4)
C43 C42 C45 109.6(5)
C43 C42 C41 110.3(4)
C45 C42 C41 106.8(4)
C43 C42 C44 109.2(5)
C45 C42 C44 111.4(5)
C41 C42 C44 109.5(5)
C42 C43 H43A 109.5
C42 C43 H43B 109.5
H43A C43 H43B 109.5
C42 C43 H43C 109.5
H43A C43 H43C 109.5
H43B C43 H43C 109.5
C42 C44 H44A 109.5
C42 C44 H44B 109.5
H44A C44 H44B 109.5
C42 C44 H44C 109.5
H44A C44 H44C 109.5
H44B C44 H44C 109.5
C42 C45 H45A 109.5
C42 C45 H45B 109.5
H45A C45 H45B 109.5
C42 C45 H45C 109.5
H45A C45 H45C 109.5
H45B C45 H45C 109.5
C46 O29 Tb1 144.5(3)
C46 O30 Tb2 135.7(3)
O30 C46 O29 123.6(4)
O30 C46 C47 120.1(4)
O29 C46 C47 116.3(4)
C50 C47 C49 110.4(4)
C50 C47 C46 110.4(4)
C49 C47 C46 106.8(4)
C50 C47 C48 109.2(4)
C49 C47 C48 110.1(4)
C46 C47 C48 109.9(4)
C47 C48 H48A 109.5
C47 C48 H48B 109.5
H48A C48 H48B 109.5
C47 C48 H48C 109.5
H48A C48 H48C 109.5
H48B C48 H48C 109.5
C47 C49 H49A 109.5
C47 C49 H49B 109.5
H49A C49 H49B 109.5
C47 C49 H49C 109.5
H49A C49 H49C 109.5
H49B C49 H49C 109.5
C47 C50 H50A 109.5
C47 C50 H50B 109.5
H50A C50 H50B 109.5
C47 C50 H50C 109.5
H50A C50 H50C 109.5
H50B C50 H50C 109.5
C51 O31 Tb3 135.4(3)
C51 O32 Tb4 133.8(3)
O32 C51 O31 124.2(5)
O32 C51 C52 120.4(5)
O31 C51 C52 115.3(5)
C54 C52 C51 108.1(5)
C54 C52 C53 111.5(5)
C51 C52 C53 109.4(5)
C54 C52 C55 108.3(6)
C51 C52 C55 108.4(5)
C53 C52 C55 111.1(6)
C52 C53 H53A 109.5
C52 C53 H53B 109.5
H53A C53 H53B 109.5
C52 C53 H53C 109.5
H53A C53 H53C 109.5
H53B C53 H53C 109.5
C52 C54 H54A 109.5
C52 C54 H54B 109.5
H54A C54 H54B 109.5
C52 C54 H54C 109.5
H54A C54 H54C 109.5
H54B C54 H54C 109.5
C52 C55 H55A 109.5
C52 C55 H55B 109.5
H55A C55 H55B 109.5
C52 C55 H55C 109.5
H55A C55 H55C 109.5
H55B C55 H55C 109.5
C56 O33 Tb4 92.3(3)
C56 O34 Tb4 93.8(3)
O34 C56 O33 120.6(5)
O34 C56 C57 121.4(5)
O33 C56 C57 118.0(5)
O34 C56 Tb4 59.8(3)
O33 C56 Tb4 61.0(3)
C57 C56 Tb4 173.5(4)
C56 C57 C58 110.1(5)
C56 C57 C59 108.3(5)
C58 C57 C59 109.0(5)
C56 C57 C60 111.2(5)
C58 C57 C60 109.4(5)
C59 C57 C60 108.8(6)
C57 C58 H58A 109.5
C57 C58 H58B 109.5
H58A C58 H58B 109.5
C57 C58 H58C 109.5
H58A C58 H58C 109.5
H58B C58 H58C 109.5
C57 C59 H59A 109.5
C57 C59 H59B 109.5
H59A C59 H59B 109.5
C57 C59 H59C 109.5
H59A C59 H59C 109.5
H59B C59 H59C 109.5
C57 C60 H60A 109.5
C57 C60 H60B 109.5
H60A C60 H60B 109.5
C57 C60 H60C 109.5
H60A C60 H60C 109.5
H60B C60 H60C 109.5
C61 O35 Tb4 149.1(5)
O36 C61 O35 123.4(6)
O36 C61 C62 121.0(6)
O35 C61 C62 115.6(6)
C65 C62 C63 110.4(7)
C65 C62 C64 110.7(9)
C63 C62 C64 109.6(8)
C65 C62 C61 108.0(7)
C63 C62 C61 109.5(7)
C64 C62 C61 108.6(6)
C62 C63 H63A 109.5
C62 C63 H63B 109.5
H63A C63 H63B 109.5
C62 C63 H63C 109.5
H63A C63 H63C 109.5
H63B C63 H63C 109.5
C62 C64 H64A 109.5
C62 C64 H64B 109.5
H64A C64 H64B 109.5
C62 C64 H64C 109.5
H64A C64 H64C 109.5
H64B C64 H64C 109.5
C62 C65 H65A 109.5
C62 C65 H65B 109.5
H65A C65 H65B 109.5
C62 C65 H65C 109.5
H65A C65 H65C 109.5
H65B C65 H65C 109.5
O39 N6 O37 122.8(5)
O39 N6 O38 120.7(5)
O37 N6 O38 116.5(4)
N6 O37 Tb1 93.1(3)
N6 O38 Tb1 98.5(3)
O42 N7 O40 121.6(5)
O42 N7 O41 121.9(5)
O40 N7 O41 116.5(4)
N7 O40 Tb3 94.5(3)
N7 O41 Tb3 97.2(3)
Fe5 O43 H431 113(4)
Fe5 O43 H432 117(4)
H431 O43 H432 99(5)
Tb2 O44 H441 119(4)
Tb2 O44 H442 109(4)
H441 O44 H442 125(6)
O73 N71 O72 120.7(5)
O73 N71 O71 121.0(4)
O72 N71 O71 118.3(4)
N81 C81 C82 157(3)
N82A C83A C84A 152(3)
N82B C83B C84B 158(5)
N83A C85A C86A 163(4)
N83B C85B C86B 174(2)

loop_
_geom_bond_atom_site_label_1
_geom_bond_atom_site_label_2
_geom_bond_distance
Tb1 O29 2.254(4)
Tb1 O1 2.323(3)
Tb1 O16 2.338(3)
Tb1 O11 2.344(4)
Tb1 O38 2.426(4)
Tb1 O5 2.432(3)
Tb1 O37 2.544(3)
Tb1 O20 2.573(3)
Tb2 O21 2.285(3)
Tb2 O5 2.376(3)
Tb2 O30 2.408(3)
Tb2 O8 2.457(3)
Tb2 O44 2.458(3)
Tb2 O20 2.474(3)
Tb2 O22 2.486(3)
Tb2 N5 2.587(4)
Tb2 O2 2.686(3)
Tb3 O18 2.269(3)
Tb3 O31 2.291(3)
Tb3 O9 2.330(3)
Tb3 O6 2.387(3)
Tb3 O7 2.431(3)
Tb3 O3 2.433(3)
Tb3 O41 2.451(4)
Tb3 O40 2.522(3)
Tb4 O35 2.265(4)
Tb4 O6 2.332(3)
Tb4 O32 2.338(4)
Tb4 O12 2.349(4)
Tb4 O34 2.443(4)
Tb4 O7 2.461(3)
Tb4 O33 2.470(4)
Tb4 O4 2.594(3)
Fe1 O2 1.989(3)
Fe1 O4 2.002(3)
Fe1 O6 2.006(3)
Fe1 O1 2.007(3)
Fe1 O3 2.007(3)
Fe1 O5 2.043(3)
Fe2 O2 1.933(3)
Fe2 O9 1.972(3)
Fe2 O21 2.015(3)
Fe2 O23 2.027(3)
Fe2 O8 2.039(3)
Fe2 N1 2.214(4)
Fe3 O4 1.893(3)
Fe3 O13 1.906(4)
Fe3 O11 1.943(4)
Fe3 O12 1.947(3)
Fe3 N2 2.214(4)
Fe4 O2 1.925(3)
Fe4 O17 2.020(3)
Fe4 O25 2.022(3)
Fe4 O1 2.035(3)
Fe4 O24 2.041(3)
Fe4 O20 2.123(3)
Fe5 O3 1.983(3)
Fe5 O15 1.989(3)
Fe5 O43 1.993(4)
Fe5 O4 2.004(3)
Fe5 O27 2.013(3)
Fe5 O7 2.072(3)
Fe6 O1 1.912(3)
Fe6 O16 1.976(3)
Fe6 O14 2.013(3)
Fe6 O15 2.057(3)
Fe6 O26 2.100(3)
Fe6 N3 2.170(4)
Fe7 O3 1.953(3)
Fe7 O18 1.955(3)
Fe7 O17 2.026(3)
Fe7 O14 2.044(3)
Fe7 O28 2.045(3)
Fe7 N4 2.261(4)
O5 H5 0.83(3)
O6 H6 0.88(3)
O7 H7 0.88(3)
N1 C1 1.475(6)
N1 C5 1.485(6)
N1 C3 1.493(6)
C1 C2 1.523(7)
C1 H1A 0.9900
C1 H1B 0.9900
C2 O8 1.426(5)
C2 H2A 0.9900
C2 H2B 0.9900
C3 C4 1.521(7)
C3 H3A 0.9900
C3 H3B 0.9900
C4 O9 1.432(5)
C4 H4A 0.9900
C4 H4B 0.9900
C5 C6 1.524(6)
C5 H5A 0.9900
C5 H5B 0.9900
C6 O10 1.416(6)
C6 H6A 0.9900
C6 H6B 0.9900
O10 H10 0.95(4)
N2 C7 1.461(8)
N2 C11 1.485(7)
N2 C9 1.491(7)
C7 C8 1.522(9)
C7 H7A 0.9900
C7 H7B 0.9900
C8 O11 1.436(6)
C8 H8A 0.9900
C8 H8B 0.9900
C9 C10 1.515(8)
C9 H9A 0.9900
C9 H9B 0.9900
C10 O12 1.425(6)
C10 H10A 0.9900
C10 H10B 0.9900
C11 C12 1.512(8)
C11 H11A 0.9900
C11 H11B 0.9900
C12 O13 1.414(6)
C12 H12A 0.9900
C12 H12B 0.9900
N3 C13 1.480(6)
N3 C17 1.484(6)
N3 C15 1.484(6)
C13 C14 1.524(6)
C13 H13A 0.9900
C13 H13B 0.9900
C14 O14 1.431(5)
C14 H14A 0.9900
C14 H14B 0.9900
C15 C16 1.534(7)
C15 H15A 0.9900
C15 H15B 0.9900
C16 O15 1.425(5)
C16 H16A 0.9900
C16 H16B 0.9900
C17 C18 1.535(7)
C17 H17A 0.9900
C17 H17B 0.9900
C18 O16 1.421(5)
C18 H18A 0.9900
C18 H18B 0.9900
N4 C19 1.482(6)
N4 C23 1.484(6)
N4 C21 1.493(6)
C19 C20 1.518(6)
C19 H19A 0.9900
C19 H19B 0.9900
C20 O17 1.428(5)
C20 H20A 0.9900
C20 H20B 0.9900
C21 C22 1.522(6)
C21 H21A 0.9900
C21 H21B 0.9900
C22 O18 1.414(5)
C22 H22A 0.9900
C22 H22B 0.9900
C23 C24 1.550(7)
C23 H23A 0.9900
C23 H23B 0.9900
C24 O19 1.416(7)
C24 H24A 0.9900
C24 H24B 0.9900
O19 H19 0.88(4)
N5 C25 1.473(6)
N5 C27 1.485(6)
N5 C29 1.491(6)
C25 C26 1.519(7)
C25 H25A 0.9900
C25 H25B 0.9900
C26 O20 1.455(6)
C26 H26A 0.9900
C26 H26B 0.9900
C27 C28 1.509(6)
C27 H27A 0.9900
C27 H27B 0.9900
C28 O21 1.410(5)
C28 H28A 0.9900
C28 H28B 0.9900
C29 C30 1.518(7)
C29 H29A 0.9900
C29 H29B 0.9900
C30 O22 1.454(6)
C30 H30A 0.9900
C30 H30B 0.9900
O22 H22 0.95(3)
O23 C31 1.262(5)
O24 C31 1.267(6)
C31 C32 1.540(6)
C32 C35 1.525(7)
C32 C34 1.535(7)
C32 C33 1.537(7)
C33 H33A 0.9800
C33 H33B 0.9800
C33 H33C 0.9800
C34 H34A 0.9800
C34 H34B 0.9800
C34 H34C 0.9800
C35 H35A 0.9800
C35 H35B 0.9800
C35 H35C 0.9800
O25 C36 1.266(5)
O26 C36 1.265(6)
C36 C37 1.540(6)
C37 C39A 1.517(10)
C37 C40B 1.518(10)
C37 C38B 1.521(10)
C37 C38A 1.534(9)
C37 C39B 1.563(10)
C37 C40A 1.571(9)
C38A H38A 0.9800
C38A H38B 0.9800
C38A H38C 0.9800
C39A H39A 0.9800
C39A H39B 0.9800
C39A H39C 0.9800
C40A H40A 0.9800
C40A H40B 0.9800
C40A H40C 0.9800
C38B H38D 0.9800
C38B H38E 0.9800
C38B H38F 0.9800
C39B H39D 0.9800
C39B H39E 0.9800
C39B H39F 0.9800
C40B H40D 0.9800
C40B H40E 0.9800
C40B H40F 0.9800
O27 C41 1.269(6)
O28 C41 1.262(6)
C41 C42 1.536(7)
C42 C43 1.512(7)
C42 C45 1.518(9)
C42 C44 1.554(8)
C43 H43A 0.9800
C43 H43B 0.9800
C43 H43C 0.9800
C44 H44A 0.9800
C44 H44B 0.9800
C44 H44C 0.9800
C45 H45A 0.9800
C45 H45B 0.9800
C45 H45C 0.9800
O29 C46 1.273(6)
O30 C46 1.246(5)
C46 C47 1.534(6)
C47 C50 1.529(7)
C47 C49 1.533(7)
C47 C48 1.537(7)
C48 H48A 0.9800
C48 H48B 0.9800
C48 H48C 0.9800
C49 H49A 0.9800
C49 H49B 0.9800
C49 H49C 0.9800
C50 H50A 0.9800
C50 H50B 0.9800
C50 H50C 0.9800
O31 C51 1.275(6)
O32 C51 1.239(7)
C51 C52 1.540(7)
C52 C54 1.528(9)
C52 C53 1.540(8)
C52 C55 1.545(11)
C53 H53A 0.9800
C53 H53B 0.9800
C53 H53C 0.9800
C54 H54A 0.9800
C54 H54B 0.9800
C54 H54C 0.9800
C55 H55A 0.9800
C55 H55B 0.9800
C55 H55C 0.9800
O33 C56 1.268(6)
O34 C56 1.258(7)
C56 C57 1.522(8)
C57 C58 1.538(9)
C57 C59 1.543(9)
C57 C60 1.551(8)
C58 H58A 0.9800
C58 H58B 0.9800
C58 H58C 0.9800
C59 H59A 0.9800
C59 H59B 0.9800
C59 H59C 0.9800
C60 H60A 0.9800
C60 H60B 0.9800
C60 H60C 0.9800
O35 C61 1.267(7)
O36 C61 1.243(9)
C61 C62 1.552(9)
C62 C65 1.518(13)
C62 C63 1.543(11)
C62 C64 1.546(11)
C63 H63A 0.9800
C63 H63B 0.9800
C63 H63C 0.9800
C64 H64A 0.9800
C64 H64B 0.9800
C64 H64C 0.9800
C65 H65A 0.9800
C65 H65B 0.9800
C65 H65C 0.9800
N6 O39 1.220(6)
N6 O37 1.274(6)
N6 O38 1.281(6)
N7 O42 1.216(6)
N7 O40 1.265(6)
N7 O41 1.290(6)
O43 H431 0.93(4)
O43 H432 0.96(4)
O44 H441 0.88(4)
O44 H442 0.89(4)
N71 O73 1.226(6)
N71 O72 1.252(6)
N71 O71 1.257(6)
N81 C81 1.17(2)
C81 C82 1.53(2)
N82A C83A 1.199(19)
C83A C84A 1.55(2)
N82B C83B 1.17(2)
C83B C84B 1.53(2)
N83A C85A 1.17(2)
C85A C86A 1.51(2)
N83B C85B 1.150(18)
C85B C86B 1.53(2)

loop_
_geom_hbond_atom_site_label_D
_geom_hbond_atom_site_label_H
_geom_hbond_atom_site_label_A
_geom_hbond_distance_DH
_geom_hbond_distance_HA
_geom_hbond_distance_DA
_geom_hbond_angle_DHA
_geom_hbond_site_symmetry_A
O5 H5 O12 0.83(3) 2.54(5) 3.182(5) 135(5) .
O6 H6 O8 0.88(3) 1.80(4) 2.609(4) 152(5) .
O10 H10 O72 0.95(4) 1.90(4) 2.811(6) 162(7) 4_646
O19 H19 O72 0.88(4) 1.98(4) 2.830(6) 162(7) 8_455
O22 H22 O71 0.95(3) 1.85(4) 2.719(5) 152(5) .
O43 H431 O13 0.93(4) 1.65(4) 2.560(5) 163(6) .
O43 H432 O36 0.96(4) 1.64(4) 2.594(6) 168(6) .
O44 H441 O33 0.88(4) 1.90(4) 2.755(5) 162(6) .
O44 H442 O71 0.89(4) 1.96(4) 2.771(5) 151(6) .
